data_7231588
loop_
_publ_author_name
'Zheng, Qixuan'
'Rood, Samantha L.'
'Unruh, Daniel K.'
'Hutchins, Kristin M.'

_publ_section_title
;
 Co-crystallization of anti-inflammatory pharmaceutical contaminants and
 rare carboxylic acid--pyridine supramolecular synthon breakdown
;
_journal_issue 41
_journal_name_full CrystEngComm
_journal_page_first 6377
_journal_paper_doi 10.1039/C8CE01492B
_journal_volume 20
_journal_year 2018
_chemical_formula_sum 'C21 H20 N2 O2'
_chemical_formula_weight 332.39
_chemical_name_systematic 'co-crystal of mefenamic acid and 1,2-Bis(4-pyridyl)ethylene'
_space_group_IT_number 2
_space_group_name_Hall '-P 1'
_space_group_name_H-M_alt 'P -1'
_symmetry_cell_setting triclinic
_symmetry_Int_Tables_number 2
_symmetry_space_group_name_Hall '-P 1'
_symmetry_space_group_name_H-M 'P -1'
_atom_sites_solution_hydrogens mixed
_atom_sites_solution_primary dual
_atom_sites_solution_secondary difmap
_audit_creation_date 2018-02-12T16:41:03-00:00
_audit_creation_method 'WinGX routine CIF_UPDATE'
_audit_update_record
;
2018-08-30 deposited with the CCDC.
2018-09-28 downloaded from the CCDC.
;
_cell_angle_alpha 98.216(2)
_cell_angle_beta 99.515(2)
_cell_angle_gamma 90.024(2)
_cell_formula_units_Z 2
_cell_length_a 7.8199(14)
_cell_length_b 8.6152(15)
_cell_length_c 12.900(2)
_cell_measurement_reflns_used 3310
_cell_measurement_temperature 100(2)
_cell_measurement_theta_max 26.96
_cell_measurement_theta_min 2.68
_cell_volume 848.1(2)
_computing_cell_refinement 'Bruker SAINT'
_computing_data_collection 'Bruker APEX2'
_computing_data_reduction 'Bruker SAINT'
_computing_structure_refinement 'SHELXL-2016/6 (Sheldrick, 2016)'
_computing_structure_solution 'SHELXT 2014/5 (Sheldrick, 2014)'
_diffrn_ambient_temperature 100(2)
_diffrn_measured_fraction_theta_full 0.997
_diffrn_measured_fraction_theta_max 0.994
_diffrn_measurement_device_type 'Bruker APEX-II CCD'
_diffrn_measurement_method '\w scans'
_diffrn_radiation_monochromator graphite
_diffrn_radiation_source 'fine-focus sealed tube'
_diffrn_radiation_type MoK\a
_diffrn_radiation_wavelength 0.71073
_diffrn_reflns_av_R_equivalents 0.0218
_diffrn_reflns_av_unetI/netI 0.0282
_diffrn_reflns_Laue_measured_fraction_full 0.997
_diffrn_reflns_Laue_measured_fraction_max 0.994
_diffrn_reflns_limit_h_max 9
_diffrn_reflns_limit_h_min -9
_diffrn_reflns_limit_k_max 10
_diffrn_reflns_limit_k_min -11
_diffrn_reflns_limit_l_max 16
_diffrn_reflns_limit_l_min -16
_diffrn_reflns_number 9598
_diffrn_reflns_point_group_measured_fraction_full 0.997
_diffrn_reflns_point_group_measured_fraction_max 0.994
_diffrn_reflns_theta_full 25.242
_diffrn_reflns_theta_max 27.071
_diffrn_reflns_theta_min 1.618
_exptl_absorpt_coefficient_mu 0.084
_exptl_absorpt_correction_T_max 0.7455
_exptl_absorpt_correction_T_min 0.6845
_exptl_absorpt_correction_type multi-scan
_exptl_absorpt_process_details SADABS
_exptl_crystal_colour yellow
_exptl_crystal_density_diffrn 1.302
_exptl_crystal_description block
_exptl_crystal_F_000 352
_exptl_crystal_recrystallization_method 'Re-crystallisation from solvent: toluene'
_exptl_crystal_size_max 0.48
_exptl_crystal_size_mid 0.27
_exptl_crystal_size_min 0.065
_refine_diff_density_max 0.368
_refine_diff_density_min -0.351
_refine_diff_density_rms 0.044
_refine_ls_extinction_method none
_refine_ls_goodness_of_fit_ref 1.064
_refine_ls_hydrogen_treatment mixed
_refine_ls_matrix_type full
_refine_ls_number_parameters 230
_refine_ls_number_reflns 3684
_refine_ls_number_restraints 0
_refine_ls_restrained_S_all 1.064
_refine_ls_R_factor_all 0.0561
_refine_ls_R_factor_gt 0.0421
_refine_ls_shift/su_max 0
_refine_ls_shift/su_mean 0
_refine_ls_structure_factor_coef Fsqd
_refine_ls_weighting_details 'w=1/[\s^2^(Fo^2^)+(0.0535P)^2^+0.2761P] where P=(Fo^2^+2Fc^2^)/3'
_refine_ls_weighting_scheme calc
_refine_ls_wR_factor_gt 0.1078
_refine_ls_wR_factor_ref 0.1162
_reflns_number_gt 2901
_reflns_number_total 3684
_reflns_threshold_expression 'I > 2\s(I)'
_cod_data_source_file c8ce01492b2.cif
_cod_data_source_block mefenamicaicdBPE
_cod_depositor_comments 'Adding full bibliography for 7231588--7231594.cif.'
_cod_original_cell_volume 848.0(3)
_cod_database_code 7231588
_shelx_estimated_absorpt_t_min 0.961
_shelx_estimated_absorpt_t_max 0.995

loop_
_symmetry_equiv_pos_as_xyz
'x, y, z'
'-x, -y, -z'

loop_
_atom_site_label
_atom_site_type_symbol
_atom_site_fract_x
_atom_site_fract_y
_atom_site_fract_z
_atom_site_U_iso_or_equiv
_atom_site_adp_type
_atom_site_occupancy
_atom_site_calc_flag
O1 O 0.87448(13) -0.20288(11) 0.09389(8) 0.0232(2) Uani 1 d
H1 H 0.8295 -0.2934 0.0774 0.035 Uiso 1 calc
O2 O 0.72577(14) -0.19910(12) 0.22778(8) 0.0271(3) Uani 1 d
N1 N 0.76467(16) 0.05139(15) 0.37823(9) 0.0218(3) Uani 1 d
H1A H 0.7399(6) -0.042(2) 0.3647(3) 0.026 Uiso 1 d
N2 N 0.75358(15) 0.50490(13) 0.04220(9) 0.0199(3) Uani 1 d
C1 C 0.89080(17) 0.02924(15) 0.21647(10) 0.0172(3) Uani 1 d
C2 C 0.85497(17) 0.11718(16) 0.31190(11) 0.0181(3) Uani 1 d
C3 C 0.91718(18) 0.27388(16) 0.33773(11) 0.0211(3) Uani 1 d
H3 H 0.8937 0.3353 0.4008 0.025 Uiso 1 calc
C4 C 1.01115(19) 0.33906(17) 0.27321(12) 0.0231(3) Uani 1 d
H4 H 1.0503 0.4453 0.2919 0.028 Uiso 1 calc
C5 C 1.05015(19) 0.25220(17) 0.18080(11) 0.0229(3) Uani 1 d
H5 H 1.1173 0.2976 0.1374 0.027 Uiso 1 calc
C6 C 0.98943(18) 0.09908(16) 0.15358(11) 0.0200(3) Uani 1 d
H6 H 1.0152 0.0394 0.0905 0.024 Uiso 1 calc
C7 C 0.82251(18) -0.13314(16) 0.18112(11) 0.0187(3) Uani 1 d
C8 C 0.71227(18) 0.13960(16) 0.46997(11) 0.0197(3) Uani 1 d
C9 C 0.54542(18) 0.19984(16) 0.46361(11) 0.0207(3) Uani 1 d
C10 C 0.49683(19) 0.28432(16) 0.55545(11) 0.0213(3) Uani 1 d
C11 C 0.61580(19) 0.30588(17) 0.64958(11) 0.0234(3) Uani 1 d
H11 H 0.5829 0.3623 0.7118 0.028 Uiso 1 calc
C12 C 0.78125(19) 0.24669(17) 0.65450(11) 0.0247(3) Uani 1 d
H12 H 0.8611 0.2635 0.7193 0.03 Uiso 1 calc
C13 C 0.82967(19) 0.16291(17) 0.56453(11) 0.0230(3) Uani 1 d
H13 H 0.9427 0.1215 0.5674 0.028 Uiso 1 calc
C14 C 0.4201(2) 0.1780(2) 0.36041(12) 0.0294(4) Uani 1 d
H14A H 0.3862 0.2808 0.3408 0.044 Uiso 1 calc
H14B H 0.3169 0.1194 0.3686 0.044 Uiso 1 calc
H14C H 0.4756 0.1195 0.3046 0.044 Uiso 1 calc
C15 C 0.3194(2) 0.3540(2) 0.55150(13) 0.0298(4) Uani 1 d
H15A H 0.3069 0.4331 0.5034 0.045 Uiso 1 calc
H15B H 0.3055 0.4031 0.6229 0.045 Uiso 1 calc
H15C H 0.2306 0.271 0.5257 0.045 Uiso 1 calc
C16 C 0.78319(19) 0.40572(16) -0.04247(11) 0.0215(3) Uani 1 d
H16 H 0.8537 0.4415 -0.088 0.026 Uiso 1 calc
C17 C 0.71630(19) 0.25407(16) -0.06692(11) 0.0221(3) Uani 1 d
H17 H 0.7403 0.1883 -0.1282 0.026 Uiso 1 calc
C18 C 0.61420(18) 0.19834(16) -0.00163(11) 0.0208(3) Uani 1 d
C19 C 0.58278(19) 0.30141(17) 0.08683(12) 0.0234(3) Uani 1 d
H19 H 0.5128 0.2686 0.1337 0.028 Uiso 1 calc
C20 C 0.65467(18) 0.45175(17) 0.10548(11) 0.0219(3) Uani 1 d
H20 H 0.6327 0.5204 0.1661 0.026 Uiso 1 calc
C21 C 0.54806(18) 0.03498(16) -0.02773(11) 0.0230(3) Uani 1 d
H21 H 0.5771 -0.0252 -0.0898 0.028 Uiso 1 calc

loop_
_atom_site_aniso_label
_atom_site_aniso_U_11
_atom_site_aniso_U_22
_atom_site_aniso_U_33
_atom_site_aniso_U_23
_atom_site_aniso_U_13
_atom_site_aniso_U_12
O1 0.0296(6) 0.0162(5) 0.0241(5) -0.0027(4) 0.0101(4) -0.0021(4)
O2 0.0361(6) 0.0204(5) 0.0260(6) -0.0011(4) 0.0130(5) -0.0060(4)
N1 0.0286(7) 0.0148(6) 0.0232(6) -0.0003(5) 0.0107(5) -0.0002(5)
N2 0.0212(6) 0.0172(6) 0.0205(6) 0.0029(5) 0.0012(5) 0.0005(5)
C1 0.0183(7) 0.0142(7) 0.0186(7) 0.0028(5) 0.0011(5) 0.0022(5)
C2 0.0179(7) 0.0185(7) 0.0178(7) 0.0041(5) 0.0011(5) 0.0029(5)
C3 0.0237(7) 0.0171(7) 0.0211(7) -0.0003(5) 0.0019(6) 0.0031(5)
C4 0.0251(8) 0.0156(7) 0.0268(8) 0.0034(6) -0.0010(6) -0.0012(6)
C5 0.0240(8) 0.0232(7) 0.0229(7) 0.0091(6) 0.0031(6) -0.0016(6)
C6 0.0214(7) 0.0203(7) 0.0182(7) 0.0033(5) 0.0024(5) 0.0032(5)
C7 0.0196(7) 0.0179(7) 0.0183(7) 0.0027(5) 0.0023(5) 0.0021(5)
C8 0.0245(7) 0.0158(7) 0.0200(7) 0.0025(5) 0.0075(6) -0.0001(5)
C9 0.0229(7) 0.0193(7) 0.0209(7) 0.0051(5) 0.0045(6) -0.0006(5)
C10 0.0240(7) 0.0203(7) 0.0222(7) 0.0077(5) 0.0076(6) 0.0028(6)
C11 0.0303(8) 0.0223(7) 0.0192(7) 0.0020(6) 0.0094(6) 0.0022(6)
C12 0.0276(8) 0.0265(8) 0.0190(7) 0.0028(6) 0.0015(6) 0.0008(6)
C13 0.0215(7) 0.0222(7) 0.0260(8) 0.0043(6) 0.0050(6) 0.0034(6)
C14 0.0268(8) 0.0383(9) 0.0225(8) 0.0032(6) 0.0035(6) 0.0017(7)
C15 0.0286(8) 0.0365(9) 0.0270(8) 0.0077(7) 0.0098(6) 0.0104(7)
C16 0.0257(8) 0.0182(7) 0.0214(7) 0.0045(5) 0.0047(6) 0.0013(6)
C17 0.0260(8) 0.0180(7) 0.0213(7) 0.0013(5) 0.0025(6) 0.0014(6)
C18 0.0202(7) 0.0163(7) 0.0243(7) 0.0042(5) -0.0023(6) 0.0009(5)
C19 0.0228(7) 0.0235(7) 0.0255(8) 0.0077(6) 0.0050(6) -0.0005(6)
C20 0.0230(7) 0.0212(7) 0.0215(7) 0.0025(5) 0.0044(6) 0.0023(6)
C21 0.0247(8) 0.0205(7) 0.0232(7) 0.0014(6) 0.0037(6) 0.0010(6)

loop_
_atom_type_symbol
_atom_type_description
_atom_type_scat_dispersion_real
_atom_type_scat_dispersion_imag
_atom_type_scat_source
C C 0.0033 0.0016 'International Tables Vol C Tables 4.2.6.8 and 6.1.1.4'
H H 0 0 'International Tables Vol C Tables 4.2.6.8 and 6.1.1.4'
N N 0.0061 0.0033 'International Tables Vol C Tables 4.2.6.8 and 6.1.1.4'
O O 0.0106 0.006 'International Tables Vol C Tables 4.2.6.8 and 6.1.1.4'

loop_
_geom_angle_atom_site_label_1
_geom_angle_atom_site_label_2
_geom_angle_atom_site_label_3
_geom_angle
_geom_angle_site_symmetry_1
C7 O1 H1 109.5 .
C2 N1 C8 122.94(12) .
C2 N1 H1A 118.5(3) .
C8 N1 H1A 118.6(3) .
C20 N2 C16 117.32(12) .
C6 C1 C2 119.26(12) .
C6 C1 C7 119.49(12) .
C2 C1 C7 121.23(12) .
N1 C2 C3 120.76(12) .
N1 C2 C1 121.24(12) .
C3 C2 C1 117.99(12) .
C4 C3 C2 121.05(13) .
C4 C3 H3 119.5 .
C2 C3 H3 119.5 .
C3 C4 C5 121.18(13) .
C3 C4 H4 119.4 .
C5 C4 H4 119.4 .
C6 C5 C4 118.73(13) .
C6 C5 H5 120.6 .
C4 C5 H5 120.6 .
C5 C6 C1 121.75(13) .
C5 C6 H6 119.1 .
C1 C6 H6 119.1 .
O2 C7 O1 122.17(12) .
O2 C7 C1 123.58(12) .
O1 C7 C1 114.26(12) .
C13 C8 C9 121.19(13) .
C13 C8 N1 118.73(12) .
C9 C8 N1 120.07(13) .
C8 C9 C10 118.79(13) .
C8 C9 C14 121.07(13) .
C10 C9 C14 120.13(13) .
C11 C10 C9 119.24(13) .
C11 C10 C15 120.27(13) .
C9 C10 C15 120.48(13) .
C12 C11 C10 121.35(13) .
C12 C11 H11 119.3 .
C10 C11 H11 119.3 .
C13 C12 C11 119.71(13) .
C13 C12 H12 120.1 .
C11 C12 H12 120.1 .
C12 C13 C8 119.72(13) .
C12 C13 H13 120.1 .
C8 C13 H13 120.1 .
C9 C14 H14A 109.5 .
C9 C14 H14B 109.5 .
H14A C14 H14B 109.5 .
C9 C14 H14C 109.5 .
H14A C14 H14C 109.5 .
H14B C14 H14C 109.5 .
C10 C15 H15A 109.5 .
C10 C15 H15B 109.5 .
H15A C15 H15B 109.5 .
C10 C15 H15C 109.5 .
H15A C15 H15C 109.5 .
H15B C15 H15C 109.5 .
N2 C16 C17 123.28(13) .
N2 C16 H16 118.4 .
C17 C16 H16 118.4 .
C16 C17 C18 119.65(13) .
C16 C17 H17 120.2 .
C18 C17 H17 120.2 .
C17 C18 C19 117.31(13) .
C17 C18 C21 118.70(13) .
C19 C18 C21 123.99(13) .
C20 C19 C18 119.34(13) .
C20 C19 H19 120.3 .
C18 C19 H19 120.3 .
N2 C20 C19 123.10(13) .
N2 C20 H20 118.4 .
C19 C20 H20 118.4 .
C21 C21 C18 125.56(17) 2_655
C21 C21 H21 117.2 2_655
C18 C21 H21 117.2 .

loop_
_geom_bond_atom_site_label_1
_geom_bond_atom_site_label_2
_geom_bond_distance
_geom_bond_site_symmetry_2
O1 C7 1.3231(16) .
O1 H1 0.84 .
O2 C7 1.2269(16) .
N1 C2 1.3748(18) .
N1 C8 1.4316(17) .
N1 H1A 0.815(17) .
N2 C20 1.3377(18) .
N2 C16 1.3392(18) .
C1 C6 1.4004(19) .
C1 C2 1.4198(18) .
C1 C7 1.4788(19) .
C2 C3 1.4097(19) .
C3 C4 1.372(2) .
C3 H3 0.95 .
C4 C5 1.393(2) .
C4 H4 0.95 .
C5 C6 1.379(2) .
C5 H5 0.95 .
C6 H6 0.95 .
C8 C13 1.389(2) .
C8 C9 1.399(2) .
C9 C10 1.4072(19) .
C9 C14 1.505(2) .
C10 C11 1.392(2) .
C10 C15 1.508(2) .
C11 C12 1.386(2) .
C11 H11 0.95 .
C12 C13 1.385(2) .
C12 H12 0.95 .
C13 H13 0.95 .
C14 H14A 0.98 .
C14 H14B 0.98 .
C14 H14C 0.98 .
C15 H15A 0.98 .
C15 H15B 0.98 .
C15 H15C 0.98 .
C16 C17 1.381(2) .
C16 H16 0.95 .
C17 C18 1.384(2) .
C17 H17 0.95 .
C18 C19 1.398(2) .
C18 C21 1.472(2) .
C19 C20 1.385(2) .
C19 H19 0.95 .
C20 H20 0.95 .
C21 C21 1.319(3) 2_655
C21 H21 0.95 .

loop_
_geom_hbond_atom_site_label_D
_geom_hbond_atom_site_label_H
_geom_hbond_atom_site_label_A
_geom_hbond_distance_DH
_geom_hbond_distance_HA
_geom_hbond_distance_DA
_geom_hbond_angle_DHA
_geom_hbond_site_symmetry_A
N1 H1A O2 0.815(17) 2.053(10) 2.6690(16) 132.1(7) .
O1 H1 N2 0.84 1.81 2.6432(16) 174.5 1_545
